data_2013239
loop_
_publ_author_name
'Zhicheng Liu'
'Linhong Weng'
'Zhenxia Chen'
'Dongyuan Zhao'

_publ_section_title
;
 (NH~4~)~2~ZrGe~3~O~9~: a new microporous zirconogermanate
;
_journal_issue 5
_journal_name_full 'Acta Crystallographica Section C'
_journal_page_first i29
_journal_page_last i31
_journal_paper_doi 10.1107/S0108270103005353
_journal_volume 59
_journal_year 2003
_chemical_formula_iupac '(N H4)2 Zr Ge3 O9'
_chemical_formula_moiety 'Ge3 N2 O9 Zr'
_chemical_formula_sum 'Ge3 N2 O9 Zr'
_chemical_formula_weight 481.01
_chemical_name_common FDZG-2
_chemical_name_systematic
;
diammonium zirconium getmanate
;
_space_group_IT_number 176
_symmetry_cell_setting hexagonal
_symmetry_space_group_name_Hall '-P 6c'
_symmetry_space_group_name_H-M 'P 63/m'
_atom_sites_solution_hydrogens geom
_atom_sites_solution_primary direct
_atom_sites_solution_secondary difmap
_audit_creation_method SHELXL-97
_cell_angle_alpha 90.00
_cell_angle_beta 90.00
_cell_angle_gamma 120.00
_cell_formula_units_Z 2
_cell_length_a 7.117(5)
_cell_length_b 7.117(5)
_cell_length_c 10.542(9)
_cell_measurement_reflns_used 568
_cell_measurement_temperature 298(2)
_cell_measurement_theta_max 23.02
_cell_measurement_theta_min 5.62
_cell_volume 462.4(6)
_computing_cell_refinement 'SAINT (Bruker, 2001)'
_computing_data_collection 'SMART (Bruker, 2001)'
_computing_data_reduction SAINT
_computing_molecular_graphics 'DS Viewerpro (Accelrys, 2002)'
_computing_publication_material SHELXL97
_computing_structure_refinement 'SHELXL97 (Sheldrick, 1997)'
_computing_structure_solution 'SHELXS97 (Sheldrick, 1990)'
_diffrn_ambient_temperature 298(2)
_diffrn_measured_fraction_theta_full 1.000
_diffrn_measured_fraction_theta_max 1.000
_diffrn_measurement_device_type 'Nonius KappaCCDr'
_diffrn_measurement_method \w
_diffrn_radiation_monochromator graphite
_diffrn_radiation_source 'fine-focus sealed tube'
_diffrn_radiation_type MoK\a
_diffrn_radiation_wavelength 0.71073
_diffrn_reflns_av_R_equivalents 0.0852
_diffrn_reflns_av_sigmaI/netI 0.0741
_diffrn_reflns_limit_h_max 9
_diffrn_reflns_limit_h_min -8
_diffrn_reflns_limit_k_max 9
_diffrn_reflns_limit_k_min -8
_diffrn_reflns_limit_l_max 11
_diffrn_reflns_limit_l_min -13
_diffrn_reflns_number 2333
_diffrn_reflns_theta_full 27.11
_diffrn_reflns_theta_max 27.11
_diffrn_reflns_theta_min 3.31
_diffrn_standards_decay_% 0
_diffrn_standards_number 0
_exptl_absorpt_coefficient_mu 10.789
_exptl_absorpt_correction_T_max 0.6722
_exptl_absorpt_correction_T_min 0.6722
_exptl_absorpt_correction_type multi-scan
_exptl_absorpt_process_details '(SADABS; Bruker, 2001)'
_exptl_crystal_colour colorless
_exptl_crystal_density_diffrn 3.455
_exptl_crystal_density_method 'not measured'
_exptl_crystal_description prism
_exptl_crystal_F_000 444
_exptl_crystal_size_max 0.04
_exptl_crystal_size_mid 0.04
_exptl_crystal_size_min 0.04
_refine_diff_density_max 1.460
_refine_diff_density_min -0.840
_refine_ls_extinction_coef 0.009(2)
_refine_ls_extinction_expression Fc^*^=kFc[1+0.001xFc^2^\l^3^/sin(2\q)]^-1/4^
_refine_ls_extinction_method SHELXL97
_refine_ls_goodness_of_fit_ref 1.126
_refine_ls_hydrogen_treatment noref
_refine_ls_matrix_type full
_refine_ls_number_parameters 28
_refine_ls_number_reflns 367
_refine_ls_number_restraints 0
_refine_ls_restrained_S_all 1.126
_refine_ls_R_factor_all 0.0763
_refine_ls_R_factor_gt 0.0524
_refine_ls_shift/su_max <0.001
_refine_ls_shift/su_mean 0.000
_refine_ls_structure_factor_coef Fsqd
_refine_ls_weighting_details 'calc w = 1/[\s^2^(Fo^2^)+(0.0415P)^2^] where P = (Fo^2^+2Fc^2^)/3'
_refine_ls_weighting_scheme calc
_refine_ls_wR_factor_gt 0.1025
_refine_ls_wR_factor_ref 0.1098
_reflns_number_gt 280
_reflns_number_total 367
_reflns_threshold_expression I>2\s(I)
_cod_data_source_file bc1005.cif
_cod_data_source_block I
_cod_database_code 2013239
_cod_database_fobs_code 2013239

loop_
_symmetry_equiv_pos_as_xyz
'x, y, z'
'-y, x-y, z'
'-x+y, -x, z'
'-x, -y, z+1/2'
'y, -x+y, z+1/2'
'x-y, x, z+1/2'
'-x, -y, -z'
'y, -x+y, -z'
'x-y, x, -z'
'x, y, -z-1/2'
'-y, x-y, -z-1/2'
'-x+y, -x, -z-1/2'

loop_
_atom_site_label
_atom_site_fract_x
_atom_site_fract_y
_atom_site_fract_z
_atom_site_U_iso_or_equiv
_atom_site_adp_type
_atom_site_calc_flag
_atom_site_refinement_flags
_atom_site_occupancy
_atom_site_disorder_assembly
_atom_site_disorder_group
_atom_site_type_symbol
Zr 1.0000 1.0000 0.0000 0.0112(6) Uani d S 1 . . Zr
Ge 0.8761(2) 0.6230(2) 0.2500 0.0135(5) Uani d S 1 . . Ge
O1 0.9877(12) 0.7564(12) 0.1128(6) 0.0236(17) Uani d . 1 . . O
O2 0.9235(16) 0.4027(16) 0.2500 0.025(3) Uani d S 1 . . O
N 0.3333 0.6667 0.0559(14) 0.025(4) Uani d S 1 . . N

loop_
_atom_site_aniso_label
_atom_site_aniso_U_11
_atom_site_aniso_U_22
_atom_site_aniso_U_33
_atom_site_aniso_U_12
_atom_site_aniso_U_13
_atom_site_aniso_U_23
Zr 0.0120(8) 0.0120(8) 0.0096(12) 0.0060(4) 0.000 0.000
Ge 0.0118(8) 0.0101(8) 0.0182(9) 0.0052(7) 0.000 0.000
O1 0.029(5) 0.027(4) 0.024(4) 0.020(4) 0.004(3) 0.014(3)
O2 0.014(5) 0.013(5) 0.053(7) 0.011(5) 0.000 0.000
N 0.025(5) 0.025(5) 0.026(9) 0.012(3) 0.000 0.000

loop_
_atom_type_symbol
_atom_type_description
_atom_type_scat_dispersion_real
_atom_type_scat_dispersion_imag
_atom_type_scat_source
O O 0.0106 0.0060 'International Tables Vol C Tables 4.2.6.8 and 6.1.1.4'
N N 0.0061 0.0033 'International Tables Vol C Tables 4.2.6.8 and 6.1.1.4'
Ge Ge 0.1547 1.8001 'International Tables Vol C Tables 4.2.6.8 and 6.1.1.4'
Zr Zr -2.9673 0.5597 'International Tables Vol C Tables 4.2.6.8 and 6.1.1.4'

loop_
_geom_angle_atom_site_label_1
_geom_angle_atom_site_label_2
_geom_angle_atom_site_label_3
_geom_angle_site_symmetry_1
_geom_angle_site_symmetry_3
_geom_angle
_geom_angle_publ_flag
O1 Zr O1 8_565 2_765 180.0 no
O1 Zr O1 8_565 9_655 90.2(3) no
O1 Zr O1 2_765 9_655 89.8(3) no
O1 Zr O1 8_565 . 89.8(3) no
O1 Zr O1 2_765 . 90.2(3) no
O1 Zr O1 9_655 . 89.8(3) no
O1 Zr O1 8_565 7_775 90.2(3) no
O1 Zr O1 2_765 7_775 89.8(3) no
O1 Zr O1 9_655 7_775 90.2(3) no
O1 Zr O1 . 7_775 180.0 no
O1 Zr O1 8_565 3_675 89.8(3) no
O1 Zr O1 2_765 3_675 90.2(3) no
O1 Zr O1 9_655 3_675 180.0 no
O1 Zr O1 . 3_675 90.2(3) yes
O1 Zr O1 7_775 3_675 89.8(3) no
O1 Ge O1 10_556 . 117.2(5) yes
O1 Ge O2 10_556 2_655 110.6(3) no
O1 Ge O2 . 2_655 110.6(3) yes
O1 Ge O2 10_556 . 104.7(3) no
O1 Ge O2 . . 104.7(3) yes
O2 Ge O2 2_655 . 108.3(6) yes
Ge O1 Zr . . 140.5(4) yes
Ge O2 Ge 3_665 . 131.7(6) yes

loop_
_geom_bond_atom_site_label_1
_geom_bond_atom_site_label_2
_geom_bond_site_symmetry_2
_geom_bond_distance
_geom_bond_publ_flag
Zr O1 8_565 2.068(7) no
Zr O1 2_765 2.068(7) no
Zr O1 9_655 2.068(7) no
Zr O1 . 2.068(7) yes
Zr O1 7_775 2.068(7) no
Zr O1 3_675 2.068(7) no
Ge O1 10_556 1.694(7) no
Ge O1 . 1.694(7) yes
Ge O2 2_655 1.738(10) yes
Ge O2 . 1.761(9) yes
O2 Ge 3_665 1.738(10) no
